data_7124568
loop_
_publ_author_name
'Dhokale, Bhausaheb'
'Jadhav, Thaksen'
'Mobin, Shaikh M.'
'Misra, Rajneesh'

_publ_section_title
;
 Meso enamine substituted BODIPYs.
;
_journal_issue 65
_journal_name_full 'Chemical communications (Cambridge, England)'
_journal_page_first 9119
_journal_page_last 9121
_journal_paper_doi 10.1039/c4cc03857f
_journal_volume 50
_journal_year 2014
_chemical_formula_sum 'C17 H22 B F2 N3'
_chemical_formula_weight 317.19
_space_group_IT_number 14
_space_group_name_Hall '-P 2ybc'
_space_group_name_H-M_alt 'P 1 21/c 1'
_symmetry_cell_setting monoclinic
_symmetry_space_group_name_H-M 'P 1 21/c 1'
_atom_sites_solution_hydrogens geom
_atom_sites_solution_primary direct
_atom_sites_solution_secondary difmap
_audit_creation_method SHELXL-97
_cell_angle_alpha 90.00
_cell_angle_beta 127.73(3)
_cell_angle_gamma 90.00
_cell_formula_units_Z 4
_cell_length_a 9.2376(16)
_cell_length_b 14.7140(12)
_cell_length_c 15.929(3)
_cell_measurement_reflns_used 5196
_cell_measurement_temperature 150(2)
_cell_measurement_theta_max 29.4450
_cell_measurement_theta_min 3.5410
_cell_volume 1712.4(8)
_computing_cell_refinement 'CrysAlis RED, Oxford Diffraction Ltd.,'
_computing_data_collection 'CrysAlis CCD, Oxford Diffraction Ltd.,'
_computing_data_reduction 'CrysAlis RED, Oxford Diffraction Ltd.,'
_computing_molecular_graphics Ortep3
_computing_publication_material Shelx97
_computing_structure_refinement 'SHELXL-97 (Sheldrick, 1997)'
_computing_structure_solution 'SHELXS-97 (Sheldrick, 1997)'
_diffrn_ambient_temperature 150(2)
_diffrn_detector_area_resol_mean 15.9948
_diffrn_measured_fraction_theta_full 0.998
_diffrn_measured_fraction_theta_max 0.998
_diffrn_measurement_device_type 'OXFORD DIFFRACTION SUPER NOVA'
_diffrn_measurement_method \w/q-scan
_diffrn_radiation_monochromator graphite
_diffrn_radiation_source 'Micro-Focus (Mo) X-ray Source'
_diffrn_radiation_type MoK\a
_diffrn_radiation_wavelength 0.71073
_diffrn_reflns_av_R_equivalents 0.0417
_diffrn_reflns_av_sigmaI/netI 0.0309
_diffrn_reflns_limit_h_max 10
_diffrn_reflns_limit_h_min -10
_diffrn_reflns_limit_k_max 17
_diffrn_reflns_limit_k_min -17
_diffrn_reflns_limit_l_max 18
_diffrn_reflns_limit_l_min -18
_diffrn_reflns_number 13178
_diffrn_reflns_theta_full 24.99
_diffrn_reflns_theta_max 24.99
_diffrn_reflns_theta_min 3.02
_exptl_absorpt_coefficient_mu 0.088
_exptl_absorpt_correction_T_max 0.9817
_exptl_absorpt_correction_T_min 0.9715
_exptl_absorpt_correction_type multi-scan
_exptl_absorpt_process_details
;
CrysAlis RED, Oxford Diffraction Ltd.,
Version 1.171.31.7 (release 18-10-2006 CrysAlis171 .NET)
(compiled Oct 18 2006,16:28:17)
Empirical absorption correction using spherical harmonics,
 implemented in SCALE3 ABSPACK scaling algorithm.
;
_exptl_crystal_colour ORANGE
_exptl_crystal_density_diffrn 1.230
_exptl_crystal_density_method 'not measured'
_exptl_crystal_description BLOCK
_exptl_crystal_F_000 672
_exptl_crystal_size_max 0.33
_exptl_crystal_size_mid 0.26
_exptl_crystal_size_min 0.21
_refine_diff_density_max 0.302
_refine_diff_density_min -0.261
_refine_diff_density_rms 0.038
_refine_ls_extinction_method none
_refine_ls_goodness_of_fit_ref 1.108
_refine_ls_hydrogen_treatment riding
_refine_ls_matrix_type full
_refine_ls_number_parameters 212
_refine_ls_number_reflns 3000
_refine_ls_number_restraints 0
_refine_ls_restrained_S_all 1.108
_refine_ls_R_factor_all 0.0632
_refine_ls_R_factor_gt 0.0515
_refine_ls_shift/su_max 0.000
_refine_ls_shift/su_mean 0.000
_refine_ls_structure_factor_coef Fsqd
_refine_ls_weighting_details 'calc w=1/[\s^2^(Fo^2^)+(0.0429P)^2^+0.8433P] where P=(Fo^2^+2Fc^2^)/3'
_refine_ls_weighting_scheme calc
_refine_ls_wR_factor_gt 0.1262
_refine_ls_wR_factor_ref 0.1352
_reflns_number_gt 2405
_reflns_number_total 3000
_reflns_threshold_expression >2sigma(I)
_cod_data_source_file c4cc03857f2.cif
_cod_data_source_block 4a
_cod_depositor_comments
;
The following automatic conversions were performed:

data item '_symmetry_cell_setting' value 'Monoclinic' was changed to
'monoclinic' in accordance with the
/home/saulius/struct/COD-crude-data/automatic-downloads/DataCite-retrospective/RSC/depositions/lib/dictionaries/cif_core.dic
dictionary named 'cif_core.dic' version 2.4.2 last updated on
2011-04-26.

Automatic conversion script
Id: cif_fix_values 6909 2019-04-08 15:41:33Z antanas 
;
_cod_original_cell_volume 1712.2(5)
_cod_original_sg_symbol_H-M 'P 21/c'
_cod_database_code 7124568

loop_
_symmetry_equiv_pos_as_xyz
'x, y, z'
'-x, y+1/2, -z+1/2'
'-x, -y, -z'
'x, -y-1/2, z-1/2'

loop_
_atom_site_label
_atom_site_type_symbol
_atom_site_fract_x
_atom_site_fract_y
_atom_site_fract_z
_atom_site_U_iso_or_equiv
_atom_site_adp_type
_atom_site_occupancy
_atom_site_symmetry_multiplicity
_atom_site_calc_flag
_atom_site_refinement_flags
B1 B 0.5641(4) 0.18877(17) 0.2420(2) 0.0477(6) Uani 1 1 d .
F1 F 0.39753(19) 0.21129(10) 0.22166(12) 0.0745(5) Uani 1 1 d .
F2 F 0.5911(3) 0.24614(10) 0.18469(12) 0.0839(6) Uani 1 1 d .
N1 N 0.5594(2) 0.08897(12) 0.21277(13) 0.0427(4) Uani 1 1 d .
N2 N 0.7232(2) 0.19625(11) 0.36100(14) 0.0416(4) Uani 1 1 d .
N3 N 0.8226(2) -0.09390(12) 0.62531(14) 0.0438(4) Uani 1 1 d .
C1 C 0.4681(3) 0.05281(16) 0.11421(18) 0.0538(6) Uani 1 1 d .
H1 H 0.4066 0.0869 0.0503 0.065 Uiso 1 1 calc R
C2 C 0.4777(3) -0.04057(16) 0.12045(19) 0.0563(6) Uani 1 1 d .
H2 H 0.4271 -0.0817 0.0628 0.068 Uiso 1 1 calc R
C3 C 0.5754(3) -0.06327(15) 0.22689(18) 0.0477(5) Uani 1 1 d .
H3 H 0.6029 -0.1230 0.2555 0.057 Uiso 1 1 calc R
C4 C 0.6257(3) 0.01759(13) 0.28407(16) 0.0383(5) Uani 1 1 d .
C5 C 0.7263(3) 0.03441(13) 0.39603(16) 0.0364(5) Uani 1 1 d .
C6 C 0.7948(3) 0.12495(13) 0.43340(16) 0.0372(5) Uani 1 1 d .
C7 C 0.9374(3) 0.16054(15) 0.53271(17) 0.0463(5) Uani 1 1 d .
H7 H 1.0120 0.1274 0.5972 0.056 Uiso 1 1 calc R
C8 C 0.9506(3) 0.25266(16) 0.52028(19) 0.0542(6) Uani 1 1 d .
H8 H 1.0360 0.2941 0.5743 0.065 Uiso 1 1 calc R
C9 C 0.8164(3) 0.27288(15) 0.41468(19) 0.0518(6) Uani 1 1 d .
H9 H 0.7926 0.3317 0.3841 0.062 Uiso 1 1 calc R
C10 C 0.7459(3) -0.03792(14) 0.45881(17) 0.0422(5) Uani 1 1 d .
H10 H 0.7129 -0.0968 0.4279 0.051 Uiso 1 1 calc R
C11 C 0.8101(3) -0.02993(14) 0.56317(17) 0.0423(5) Uani 1 1 d .
H11 H 0.8499 0.0289 0.5937 0.051 Uiso 1 1 calc R
C12 C 0.7606(4) -0.18872(15) 0.58670(19) 0.0537(6) Uani 1 1 d .
H12 H 0.7610 -0.1978 0.5246 0.064 Uiso 1 1 calc R
C13 C 0.5653(4) -0.1997(2) 0.5473(2) 0.0743(8) Uani 1 1 d .
H13A H 0.5606 -0.1920 0.6067 0.111 Uiso 1 1 calc R
H13B H 0.5209 -0.2604 0.5167 0.111 Uiso 1 1 calc R
H13C H 0.4879 -0.1537 0.4929 0.111 Uiso 1 1 calc R
C14 C 0.8895(5) -0.25889(19) 0.6704(3) 0.0855(10) Uani 1 1 d .
H14A H 1.0156 -0.2452 0.6983 0.128 Uiso 1 1 calc R
H14B H 0.8559 -0.3196 0.6384 0.128 Uiso 1 1 calc R
H14C H 0.8801 -0.2570 0.7284 0.128 Uiso 1 1 calc R
C15 C 0.8757(3) -0.06848(16) 0.73124(17) 0.0498(6) Uani 1 1 d .
H15 H 0.8438 -0.1212 0.7568 0.060 Uiso 1 1 calc R
C16 C 1.0804(4) -0.0550(2) 0.8106(2) 0.0814(9) Uani 1 1 d .
H16A H 1.1433 -0.1106 0.8153 0.122 Uiso 1 1 calc R
H16B H 1.1129 -0.0410 0.8804 0.122 Uiso 1 1 calc R
H16C H 1.1178 -0.0045 0.7875 0.122 Uiso 1 1 calc R
C17 C 0.7698(4) 0.0127(2) 0.7262(2) 0.0719(8) Uani 1 1 d .
H17A H 0.8133 0.0680 0.7136 0.108 Uiso 1 1 calc R
H17B H 0.7885 0.0184 0.7935 0.108 Uiso 1 1 calc R
H17C H 0.6392 0.0044 0.6682 0.108 Uiso 1 1 calc R

loop_
_atom_site_aniso_label
_atom_site_aniso_U_11
_atom_site_aniso_U_22
_atom_site_aniso_U_33
_atom_site_aniso_U_23
_atom_site_aniso_U_13
_atom_site_aniso_U_12
B1 0.0567(16) 0.0400(14) 0.0358(14) 0.0069(11) 0.0229(12) 0.0026(11)
F1 0.0539(9) 0.0682(10) 0.0638(10) -0.0040(7) 0.0168(8) 0.0185(7)
F2 0.1291(15) 0.0579(9) 0.0496(9) 0.0117(7) 0.0470(10) -0.0180(9)
N1 0.0506(10) 0.0425(10) 0.0303(10) 0.0032(7) 0.0223(8) -0.0003(8)
N2 0.0469(10) 0.0351(9) 0.0379(10) 0.0033(7) 0.0234(9) 0.0010(7)
N3 0.0549(11) 0.0453(10) 0.0374(10) 0.0092(8) 0.0315(9) 0.0072(8)
C1 0.0624(15) 0.0577(15) 0.0312(13) 0.0024(10) 0.0235(12) -0.0018(11)
C2 0.0687(16) 0.0521(14) 0.0424(14) -0.0107(11) 0.0311(13) -0.0119(12)
C3 0.0567(13) 0.0398(12) 0.0446(14) -0.0017(10) 0.0300(12) -0.0033(10)
C4 0.0434(11) 0.0373(11) 0.0352(12) 0.0026(8) 0.0245(10) 0.0009(8)
C5 0.0378(10) 0.0385(11) 0.0341(11) 0.0050(8) 0.0227(9) 0.0066(8)
C6 0.0394(11) 0.0388(11) 0.0330(11) 0.0030(8) 0.0219(9) 0.0033(8)
C7 0.0446(12) 0.0522(13) 0.0352(12) -0.0006(10) 0.0209(10) 0.0020(10)
C8 0.0551(14) 0.0529(14) 0.0461(15) -0.0116(11) 0.0266(12) -0.0100(11)
C9 0.0637(15) 0.0370(12) 0.0511(15) -0.0023(10) 0.0334(13) -0.0046(10)
C10 0.0525(12) 0.0394(11) 0.0380(12) 0.0063(9) 0.0294(11) 0.0067(9)
C11 0.0470(12) 0.0417(11) 0.0388(12) 0.0067(9) 0.0266(10) 0.0055(9)
C12 0.0862(18) 0.0418(13) 0.0501(15) 0.0079(10) 0.0504(14) 0.0086(11)
C13 0.085(2) 0.0736(19) 0.0694(19) -0.0174(15) 0.0500(17) -0.0211(15)
C14 0.121(3) 0.0592(18) 0.088(2) 0.0271(16) 0.070(2) 0.0267(17)
C15 0.0568(14) 0.0601(14) 0.0359(13) 0.0030(10) 0.0300(11) -0.0025(11)
C16 0.0582(17) 0.120(3) 0.0475(17) 0.0026(16) 0.0227(14) 0.0004(16)
C17 0.0780(19) 0.091(2) 0.0615(18) -0.0138(15) 0.0505(16) 0.0042(15)

loop_
_atom_type_symbol
_atom_type_description
_atom_type_scat_dispersion_real
_atom_type_scat_dispersion_imag
_atom_type_scat_source
C C 0.0033 0.0016 'International Tables Vol C Tables 4.2.6.8 and 6.1.1.4'
H H 0.0000 0.0000 'International Tables Vol C Tables 4.2.6.8 and 6.1.1.4'
N N 0.0061 0.0033 'International Tables Vol C Tables 4.2.6.8 and 6.1.1.4'
F F 0.0171 0.0103 'International Tables Vol C Tables 4.2.6.8 and 6.1.1.4'
B B 0.0013 0.0007 'International Tables Vol C Tables 4.2.6.8 and 6.1.1.4'

loop_
_geom_angle_atom_site_label_1
_geom_angle_atom_site_label_2
_geom_angle_atom_site_label_3
_geom_angle
F2 B1 F1 108.7(2)
F2 B1 N1 111.7(2)
F1 B1 N1 109.41(19)
F2 B1 N2 110.5(2)
F1 B1 N2 110.7(2)
N1 B1 N2 105.76(17)
C1 N1 C4 107.54(18)
C1 N1 B1 127.55(18)
C4 N1 B1 124.17(17)
C9 N2 C6 107.93(18)
C9 N2 B1 126.61(18)
C6 N2 B1 125.45(17)
C11 N3 C15 119.23(18)
C11 N3 C12 121.57(18)
C15 N3 C12 118.67(17)
N1 C1 C2 110.0(2)
N1 C1 H1 125.0
C2 C1 H1 125.0
C1 C2 C3 107.1(2)
C1 C2 H2 126.5
C3 C2 H2 126.5
C2 C3 C4 107.5(2)
C2 C3 H3 126.3
C4 C3 H3 126.3
N1 C4 C3 107.96(18)
N1 C4 C5 120.75(18)
C3 C4 C5 131.29(19)
C10 C5 C6 125.39(19)
C10 C5 C4 117.31(19)
C6 C5 C4 117.28(17)
N2 C6 C7 107.21(18)
N2 C6 C5 119.34(18)
C7 C6 C5 133.26(19)
C8 C7 C6 108.0(2)
C8 C7 H7 126.0
C6 C7 H7 126.0
C9 C8 C7 107.0(2)
C9 C8 H8 126.5
C7 C8 H8 126.5
N2 C9 C8 109.8(2)
N2 C9 H9 125.1
C8 C9 H9 125.1
C11 C10 C5 124.6(2)
C11 C10 H10 117.7
C5 C10 H10 117.7
N3 C11 C10 128.0(2)
N3 C11 H11 116.0
C10 C11 H11 116.0
N3 C12 C13 109.32(19)
N3 C12 C14 112.1(2)
C13 C12 C14 112.7(2)
N3 C12 H12 107.5
C13 C12 H12 107.5
C14 C12 H12 107.5
C12 C13 H13A 109.5
C12 C13 H13B 109.5
H13A C13 H13B 109.5
C12 C13 H13C 109.5
H13A C13 H13C 109.5
H13B C13 H13C 109.5
C12 C14 H14A 109.5
C12 C14 H14B 109.5
H14A C14 H14B 109.5
C12 C14 H14C 109.5
H14A C14 H14C 109.5
H14B C14 H14C 109.5
N3 C15 C16 110.9(2)
N3 C15 C17 112.58(19)
C16 C15 C17 112.2(2)
N3 C15 H15 106.9
C16 C15 H15 106.9
C17 C15 H15 106.9
C15 C16 H16A 109.5
C15 C16 H16B 109.5
H16A C16 H16B 109.5
C15 C16 H16C 109.5
H16A C16 H16C 109.5
H16B C16 H16C 109.5
C15 C17 H17A 109.5
C15 C17 H17B 109.5
H17A C17 H17B 109.5
C15 C17 H17C 109.5
H17A C17 H17C 109.5
H17B C17 H17C 109.5

loop_
_geom_bond_atom_site_label_1
_geom_bond_atom_site_label_2
_geom_bond_distance
B1 F2 1.373(3)
B1 F1 1.405(3)
B1 N1 1.533(3)
B1 N2 1.535(3)
N1 C1 1.356(3)
N1 C4 1.384(3)
N2 C9 1.357(3)
N2 C6 1.391(2)
N3 C11 1.319(3)
N3 C15 1.488(3)
N3 C12 1.491(3)
C1 C2 1.377(3)
C1 H1 0.9500
C2 C3 1.388(3)
C2 H2 0.9500
C3 C4 1.394(3)
C3 H3 0.9500
C4 C5 1.441(3)
C5 C10 1.394(3)
C5 C6 1.438(3)
C6 C7 1.400(3)
C7 C8 1.386(3)
C7 H7 0.9500
C8 C9 1.379(3)
C8 H8 0.9500
C9 H9 0.9500
C10 C11 1.386(3)
C10 H10 0.9500
C11 H11 0.9500
C12 C13 1.513(4)
C12 C14 1.523(3)
C12 H12 1.0000
C13 H13A 0.9800
C13 H13B 0.9800
C13 H13C 0.9800
C14 H14A 0.9800
C14 H14B 0.9800
C14 H14C 0.9800
C15 C16 1.512(4)
C15 C17 1.515(3)
C15 H15 1.0000
C16 H16A 0.9800
C16 H16B 0.9800
C16 H16C 0.9800
C17 H17A 0.9800
C17 H17B 0.9800
C17 H17C 0.9800

loop_
_geom_torsion_atom_site_label_1
_geom_torsion_atom_site_label_2
_geom_torsion_atom_site_label_3
_geom_torsion_atom_site_label_4
_geom_torsion
F2 B1 N1 C1 -45.4(3)
F1 B1 N1 C1 75.0(3)
N2 B1 N1 C1 -165.8(2)
F2 B1 N1 C4 145.6(2)
F1 B1 N1 C4 -94.0(2)
N2 B1 N1 C4 25.3(3)
F2 B1 N2 C9 36.5(3)
F1 B1 N2 C9 -83.9(3)
N1 B1 N2 C9 157.6(2)
F2 B1 N2 C6 -144.8(2)
F1 B1 N2 C6 94.7(2)
N1 B1 N2 C6 -23.8(3)
C4 N1 C1 C2 -1.4(3)
B1 N1 C1 C2 -171.8(2)
N1 C1 C2 C3 1.3(3)
C1 C2 C3 C4 -0.7(3)
C1 N1 C4 C3 1.0(2)
B1 N1 C4 C3 171.8(2)
C1 N1 C4 C5 -178.67(19)
B1 N1 C4 C5 -7.9(3)
C2 C3 C4 N1 -0.2(2)
C2 C3 C4 C5 179.4(2)
N1 C4 C5 C10 163.16(18)
C3 C4 C5 C10 -16.4(3)
N1 C4 C5 C6 -15.5(3)
C3 C4 C5 C6 164.9(2)
C9 N2 C6 C7 -1.2(2)
B1 N2 C6 C7 180.0(2)
C9 N2 C6 C5 -176.81(18)
B1 N2 C6 C5 4.4(3)
C10 C5 C6 N2 -161.45(19)
C4 C5 C6 N2 17.1(3)
C10 C5 C6 C7 24.3(4)
C4 C5 C6 C7 -157.1(2)
N2 C6 C7 C8 0.4(2)
C5 C6 C7 C8 175.2(2)
C6 C7 C8 C9 0.5(3)
C6 N2 C9 C8 1.5(3)
B1 N2 C9 C8 -179.6(2)
C7 C8 C9 N2 -1.3(3)
C6 C5 C10 C11 10.2(3)
C4 C5 C10 C11 -168.41(19)
C15 N3 C11 C10 -173.0(2)
C12 N3 C11 C10 -1.5(3)
C5 C10 C11 N3 175.9(2)
C11 N3 C12 C13 -94.0(2)
C15 N3 C12 C13 77.5(3)
C11 N3 C12 C14 140.2(2)
C15 N3 C12 C14 -48.3(3)
C11 N3 C15 C16 -79.4(3)
C12 N3 C15 C16 108.9(2)
C11 N3 C15 C17 47.2(3)
C12 N3 C15 C17 -124.5(2)
